data_4079268
loop_
_publ_author_name
'Nguyen, Duc Hanh'
'Modrego, F. Javier'
'Cetina-Casas, J. Miguel'
'G\'omez-Bautista, Daniel'
'Jim\'enez, M. Victoria'
'Castarlenas, Ricardo'
'Lahoz, Fernando J.'
'Oro, Luis A.'
'P\'erez-Torrente, Jes\'us J.'

_publ_section_title
;
 Steric Effects in the Oxidative Addition of MeI to a Sulfido-Bridged
 ZrRh2Early--Late Heterobimetallic Compound
;
_journal_issue 17
_journal_name_full Organometallics
_journal_page_first 6395
_journal_paper_doi 10.1021/om300629k
_journal_volume 31
_journal_year 2012
_chemical_formula_moiety 'C52 H44 I2 O P2 Rh2 S2, 3(C H2 Cl2)'
_chemical_formula_sum 'C55 H50 Cl6 I2 O P2 Rh2 S2'
_chemical_formula_weight 1525.33
_chemical_name_systematic
; 
 ? 
;
_space_group_IT_number 13
_symmetry_cell_setting monoclinic
_symmetry_space_group_name_Hall '-P 2yc'
_symmetry_space_group_name_H-M 'P 1 2/c 1'
_atom_sites_solution_hydrogens geom
_atom_sites_solution_primary direct
_atom_sites_solution_secondary difmap
_audit_creation_method SHELXL-97
_cell_angle_alpha 90.00
_cell_angle_beta 150.0610(10)
_cell_angle_gamma 90.00
_cell_formula_units_Z 2
_cell_length_a 21.7660(19)
_cell_length_b 10.8346(9)
_cell_length_c 23.806(2)
_cell_measurement_reflns_used 2364
_cell_measurement_temperature 100(2)
_cell_measurement_theta_max 23.18
_cell_measurement_theta_min 2.54
_cell_volume 2801.9(4)
_computing_cell_refinement 'SAINT+ v. 6.01 (Bruker AXS, 2000)'
_computing_data_collection 'SMART v. 5.611 (Bruker AXS, 2000)'
_computing_data_reduction 'SAINT+ v. 6.01 (Bruker AXS, 2000)'
_computing_molecular_graphics 'XP program, SHELXTL v6.12, Bruker2000'
_computing_publication_material 'XCIF program, SHELXTLv6.12, BrukerAXS'
_computing_structure_refinement 'SHELXL-97 (Sheldrick, 1997)'
_computing_structure_solution 'SHELXS-97 (Sheldrick, 1990)'
_diffrn_ambient_temperature 100(2)
_diffrn_detector_area_resol_mean 8.26
_diffrn_measured_fraction_theta_full 0.990
_diffrn_measured_fraction_theta_max 0.890
_diffrn_measurement_device_type 'Bruker SMART APEX CCD system'
_diffrn_measurement_method '\w rotations with narrow frames'
_diffrn_radiation_monochromator graphite
_diffrn_radiation_source 'fine-focus sealed tube'
_diffrn_radiation_type MoK\a
_diffrn_radiation_wavelength 0.71073
_diffrn_reflns_av_R_equivalents 0.0576
_diffrn_reflns_av_sigmaI/netI 0.0743
_diffrn_reflns_limit_h_max 29
_diffrn_reflns_limit_h_min -21
_diffrn_reflns_limit_k_max 13
_diffrn_reflns_limit_k_min -12
_diffrn_reflns_limit_l_max 25
_diffrn_reflns_limit_l_min -32
_diffrn_reflns_number 18420
_diffrn_reflns_theta_full 26.00
_diffrn_reflns_theta_max 28.80
_diffrn_reflns_theta_min 1.87
_exptl_absorpt_coefficient_mu 2.148
_exptl_absorpt_correction_T_max 0.9077
_exptl_absorpt_correction_T_min 0.6051
_exptl_absorpt_correction_type multi-scan
_exptl_absorpt_process_details
; 
 SADABS: Area-Detector Absorption Correction. (1996)  Bruker-AXS 
 within SAINT+ package, v. 6.01.                    
;
_exptl_crystal_colour yellow
_exptl_crystal_density_diffrn 1.808
_exptl_crystal_density_method 'not measured'
_exptl_crystal_description block
_exptl_crystal_F_000 1496
_exptl_crystal_size_max 0.260
_exptl_crystal_size_mid 0.100
_exptl_crystal_size_min 0.046
_refine_diff_density_max 1.364
_refine_diff_density_min -1.550
_refine_diff_density_rms 0.169
_refine_ls_extinction_method none
_refine_ls_goodness_of_fit_ref 1.027
_refine_ls_hydrogen_treatment constr
_refine_ls_matrix_type full
_refine_ls_number_parameters 318
_refine_ls_number_reflns 6518
_refine_ls_number_restraints 0
_refine_ls_restrained_S_all 1.027
_refine_ls_R_factor_all 0.0772
_refine_ls_R_factor_gt 0.0504
_refine_ls_shift/su_max 0.002
_refine_ls_shift/su_mean 0.000
_refine_ls_structure_factor_coef Fsqd
_refine_ls_weighting_details 'calc w=1/[\s^2^(Fo^2^)+(0.0579P)^2^+2.8844P] where P=(Fo^2^+2Fc^2^)/3'
_refine_ls_weighting_scheme calc
_refine_ls_wR_factor_gt 0.1134
_refine_ls_wR_factor_ref 0.1238
_reflns_number_gt 4810
_reflns_number_total 6518
_reflns_threshold_expression >2sigma(I)
_cod_data_source_file om300629k_si_002.cif
_cod_data_source_block compnd_7
_cod_original_sg_symbol_H-M P2/c
_cod_database_code 4079268

loop_
_symmetry_equiv_pos_as_xyz
'x, y, z'
'-x, y, -z+1/2'
'-x, -y, -z'
'x, -y, z-1/2'

loop_
_atom_site_label
_atom_site_type_symbol
_atom_site_fract_x
_atom_site_fract_y
_atom_site_fract_z
_atom_site_U_iso_or_equiv
_atom_site_adp_type
_atom_site_occupancy
_atom_site_symmetry_multiplicity
_atom_site_calc_flag
_atom_site_refinement_flags
I I -0.15663(3) 0.25317(3) -0.00467(3) 0.02057(11) Uani 1 1 d .
Rh Rh 0.01326(4) 0.17762(4) 0.20152(3) 0.01334(11) Uani 1 1 d .
S S 0.12736(12) 0.05413(12) 0.35562(11) 0.0161(3) Uani 1 1 d .
P P 0.17407(13) 0.25377(13) 0.27783(12) 0.0152(3) Uani 1 1 d .
O O 0.0000 0.4117(5) 0.2500 0.0208(12) Uani 1 2 d S
C1 C 0.0000 0.3050(7) 0.2500 0.0159(16) Uani 1 2 d S
C2 C 0.0000 -0.0605(7) 0.2500 0.0185(17) Uani 1 2 d S
C3 C -0.0149(5) -0.1378(5) 0.2922(5) 0.0197(12) Uani 1 1 d .
H3A H -0.0440 -0.0825 0.2994 0.024 Uiso 1 1 calc R
H3B H -0.0801 -0.2000 0.2339 0.024 Uiso 1 1 calc R
C4 C 0.1000(5) -0.2046(5) 0.4039(5) 0.0217(13) Uani 1 1 d .
C5 C 0.1223(5) -0.3263(5) 0.4068(5) 0.0235(13) Uani 1 1 d .
H5 H 0.0683 -0.3675 0.3388 0.028 Uiso 1 1 calc R
C6 C 0.2234(6) -0.3883(6) 0.5088(6) 0.0325(15) Uani 1 1 d .
H6 H 0.2367 -0.4723 0.5097 0.039 Uiso 1 1 calc R
C7 C 0.3047(6) -0.3294(7) 0.6088(6) 0.0406(18) Uani 1 1 d .
H7 H 0.3744 -0.3716 0.6786 0.049 Uiso 1 1 calc R
C8 C 0.2824(8) -0.2080(7) 0.6049(7) 0.050(2) Uani 1 1 d .
H8 H 0.3380 -0.1663 0.6732 0.060 Uiso 1 1 calc R
C9 C 0.1818(7) -0.1456(6) 0.5048(6) 0.0347(17) Uani 1 1 d .
H9 H 0.1681 -0.0622 0.5044 0.042 Uiso 1 1 calc R
C11 C 0.2166(5) 0.1214(5) 0.2692(5) 0.0177(12) Uani 1 1 d .
C12 C 0.1465(5) 0.0882(6) 0.1669(5) 0.0257(14) Uani 1 1 d .
H12 H 0.0785 0.1382 0.1025 0.031 Uiso 1 1 calc R
C13 C 0.1734(6) -0.0147(6) 0.1574(5) 0.0307(15) Uani 1 1 d .
H13 H 0.1258 -0.0342 0.0874 0.037 Uiso 1 1 calc R
C14 C 0.2695(6) -0.0903(6) 0.2493(5) 0.0301(15) Uani 1 1 d .
H14 H 0.2884 -0.1613 0.2426 0.036 Uiso 1 1 calc R
C15 C 0.3391(6) -0.0630(5) 0.3521(5) 0.0272(14) Uani 1 1 d .
H15 H 0.4043 -0.1158 0.4151 0.033 Uiso 1 1 calc R
C16 C 0.3112(5) 0.0436(5) 0.3606(5) 0.0216(13) Uani 1 1 d .
H16 H 0.3578 0.0629 0.4301 0.026 Uiso 1 1 calc R
C21 C 0.3127(5) 0.3020(5) 0.4242(5) 0.0188(12) Uani 1 1 d .
C22 C 0.3165(5) 0.3139(6) 0.4851(5) 0.0247(13) Uani 1 1 d .
H22 H 0.2462 0.2925 0.4510 0.030 Uiso 1 1 calc R
C23 C 0.4214(6) 0.3566(6) 0.5951(5) 0.0328(16) Uani 1 1 d .
H23 H 0.4219 0.3648 0.6352 0.039 Uiso 1 1 calc R
C24 C 0.5238(6) 0.3869(6) 0.6462(5) 0.0287(14) Uani 1 1 d .
H24 H 0.5956 0.4151 0.7219 0.034 Uiso 1 1 calc R
C25 C 0.5230(5) 0.3764(6) 0.5875(5) 0.0264(14) Uani 1 1 d .
H25 H 0.5943 0.3976 0.6230 0.032 Uiso 1 1 calc R
C26 C 0.4179(5) 0.3350(5) 0.4767(5) 0.0221(13) Uani 1 1 d .
H26 H 0.4172 0.3289 0.4364 0.027 Uiso 1 1 calc R
C31 C 0.1501(5) 0.3816(5) 0.2106(4) 0.0166(11) Uani 1 1 d .
C32 C 0.0926(6) 0.4874(5) 0.1867(5) 0.0239(13) Uani 1 1 d .
H32 H 0.0624 0.4876 0.2002 0.029 Uiso 1 1 calc R
C33 C 0.0800(6) 0.5910(5) 0.1435(5) 0.0272(14) Uani 1 1 d .
H33 H 0.0439 0.6635 0.1302 0.033 Uiso 1 1 calc R
C34 C 0.1194(5) 0.5906(6) 0.1195(5) 0.0227(13) Uani 1 1 d .
H34 H 0.1081 0.6614 0.0877 0.027 Uiso 1 1 calc R
C35 C 0.1752(5) 0.4862(5) 0.1422(5) 0.0230(13) Uani 1 1 d .
H35 H 0.2030 0.4859 0.1264 0.028 Uiso 1 1 calc R
C36 C 0.1911(5) 0.3817(5) 0.1879(5) 0.0202(12) Uani 1 1 d .
H36 H 0.2300 0.3105 0.2036 0.024 Uiso 1 1 calc R
Cl1 Cl 0.51696(19) 0.1886(3) 0.11154(18) 0.0850(9) Uani 1 1 d .
Cl2 Cl 0.30352(19) 0.34347(17) -0.08003(18) 0.0492(5) Uani 1 1 d .
C41 C 0.3730(9) 0.2345(11) 0.0188(9) 0.083(4) Uani 1 1 d .
H41A H 0.3794 0.2697 0.0621 0.099 Uiso 1 1 calc R
H41B H 0.3192 0.1610 -0.0217 0.099 Uiso 1 1 calc R
Cl3 Cl 0.4857(3) 0.0375(3) 0.6779(3) 0.1075(12) Uani 1 1 d .
C42 C 0.5000 0.1234(11) 0.7500 0.074(4) Uani 1 2 d S
H42A H 0.4269 0.1774 0.6957 0.089 Uiso 0.50 1 calc PR
H42B H 0.5731 0.1774 0.8043 0.089 Uiso 0.50 1 calc PR

loop_
_atom_site_aniso_label
_atom_site_aniso_U_11
_atom_site_aniso_U_22
_atom_site_aniso_U_33
_atom_site_aniso_U_23
_atom_site_aniso_U_13
_atom_site_aniso_U_12
I 0.01852(19) 0.0253(2) 0.01807(19) 0.00212(15) 0.01587(18) 0.00096(16)
Rh 0.0125(2) 0.0137(2) 0.0147(2) -0.00008(17) 0.0120(2) -0.00028(17)
S 0.0141(6) 0.0163(7) 0.0163(7) 0.0014(5) 0.0130(6) 0.0014(5)
P 0.0150(7) 0.0153(7) 0.0168(7) -0.0004(6) 0.0140(7) -0.0006(6)
O 0.029(3) 0.014(3) 0.028(3) 0.000 0.026(3) 0.000
C1 0.013(4) 0.019(4) 0.015(4) 0.000 0.012(4) 0.000
C2 0.021(4) 0.016(4) 0.027(4) 0.000 0.022(4) 0.000
C3 0.027(3) 0.012(3) 0.034(3) 0.001(2) 0.028(3) 0.000(2)
C4 0.023(3) 0.024(3) 0.025(3) 0.003(2) 0.022(3) -0.002(2)
C5 0.025(3) 0.022(3) 0.025(3) -0.002(3) 0.022(3) -0.005(3)
C6 0.034(4) 0.032(4) 0.038(4) 0.010(3) 0.032(4) 0.006(3)
C7 0.029(4) 0.054(5) 0.029(4) 0.012(4) 0.023(3) 0.001(3)
C8 0.057(5) 0.044(5) 0.037(4) -0.009(4) 0.039(5) -0.019(4)
C9 0.055(5) 0.020(3) 0.035(4) -0.003(3) 0.040(4) -0.006(3)
C11 0.016(3) 0.017(3) 0.023(3) -0.006(2) 0.017(3) -0.006(2)
C12 0.019(3) 0.025(3) 0.022(3) -0.005(3) 0.016(3) -0.003(3)
C13 0.025(3) 0.031(4) 0.027(4) -0.007(3) 0.022(3) 0.000(3)
C14 0.025(3) 0.018(3) 0.035(4) -0.008(3) 0.024(3) -0.001(3)
C15 0.025(3) 0.020(3) 0.032(4) 0.002(3) 0.024(3) 0.004(3)
C16 0.022(3) 0.019(3) 0.023(3) -0.002(2) 0.019(3) -0.002(2)
C21 0.016(3) 0.017(3) 0.020(3) 0.004(2) 0.015(3) 0.004(2)
C22 0.020(3) 0.033(3) 0.023(3) -0.001(3) 0.019(3) -0.004(3)
C23 0.026(3) 0.045(4) 0.023(3) -0.008(3) 0.021(3) -0.007(3)
C24 0.023(3) 0.037(4) 0.021(3) -0.006(3) 0.018(3) -0.005(3)
C25 0.018(3) 0.028(3) 0.024(3) -0.007(3) 0.017(3) -0.007(3)
C26 0.020(3) 0.024(3) 0.023(3) -0.004(2) 0.018(3) -0.001(2)
C31 0.014(3) 0.018(3) 0.014(3) -0.001(2) 0.011(3) -0.003(2)
C32 0.030(3) 0.023(3) 0.032(3) 0.004(3) 0.029(3) 0.003(3)
C33 0.035(4) 0.016(3) 0.042(4) 0.003(3) 0.035(4) 0.003(3)
C34 0.015(3) 0.030(3) 0.017(3) 0.000(2) 0.013(3) -0.004(2)
C35 0.019(3) 0.031(3) 0.021(3) -0.005(3) 0.018(3) -0.008(3)
C36 0.019(3) 0.021(3) 0.018(3) -0.001(2) 0.015(3) -0.001(2)
Cl1 0.0314(11) 0.184(3) 0.0363(11) 0.0223(15) 0.0288(10) 0.0214(15)
Cl2 0.0578(12) 0.0399(11) 0.0678(14) 0.0009(9) 0.0570(12) -0.0017(9)
C41 0.064(6) 0.135(10) 0.081(7) 0.057(7) 0.067(6) 0.063(6)
Cl3 0.093(2) 0.0535(16) 0.085(2) 0.0042(14) 0.0636(19) 0.0098(15)
C42 0.080(10) 0.036(7) 0.095(11) 0.000 0.075(10) 0.000

loop_
_atom_type_symbol
_atom_type_description
_atom_type_scat_dispersion_real
_atom_type_scat_dispersion_imag
_atom_type_scat_source
C C 0.0033 0.0016 'International Tables Vol C Tables 4.2.6.8 and 6.1.1.4'
H H 0.0000 0.0000 'International Tables Vol C Tables 4.2.6.8 and 6.1.1.4'
O O 0.0106 0.0060 'International Tables Vol C Tables 4.2.6.8 and 6.1.1.4'
P P 0.1023 0.0942 'International Tables Vol C Tables 4.2.6.8 and 6.1.1.4'
S S 0.1246 0.1234 'International Tables Vol C Tables 4.2.6.8 and 6.1.1.4'
Rh Rh -1.1178 0.9187 'International Tables Vol C Tables 4.2.6.8 and 6.1.1.4'
I I -0.4742 1.8119 'International Tables Vol C Tables 4.2.6.8 and 6.1.1.4'
Cl Cl 0.1484 0.1585 'International Tables Vol C Tables 4.2.6.8 and 6.1.1.4'

loop_
_geom_angle_atom_site_label_1
_geom_angle_atom_site_label_2
_geom_angle_atom_site_label_3
_geom_angle
_geom_angle_site_symmetry_1
_geom_angle_site_symmetry_3
C1 Rh P 100.49(12) . .
C1 Rh S 88.73(14) . .
P Rh S 98.32(5) . .
C1 Rh S 87.74(14) . 2
P Rh S 166.55(5) . 2
S Rh S 71.03(6) . 2
C1 Rh I 101.02(10) . .
P Rh I 94.52(4) . .
S Rh I 162.21(4) . .
S Rh I 94.31(4) 2 .
C1 Rh Rh 44.36(16) . 2
P Rh Rh 127.46(4) . 2
S Rh Rh 54.36(4) . 2
S Rh Rh 53.22(4) 2 2
I Rh Rh 124.78(2) . 2
C2 S Rh 87.10(15) . .
C2 S Rh 86.07(15) . 2
Rh S Rh 72.42(4) . 2
C11 P C21 106.4(3) . .
C11 P C31 106.7(3) . .
C21 P C31 101.7(3) . .
C11 P Rh 101.86(18) . .
C21 P Rh 118.9(2) . .
C31 P Rh 120.14(18) . .
O C1 Rh 134.36(16) . .
O C1 Rh 134.36(16) . 2
Rh C1 Rh 91.3(3) . 2
C3 C2 C3 114.2(6) . 2
C3 C2 S 109.5(2) . 2
C3 C2 S 113.0(2) 2 2
C3 C2 S 113.0(2) . .
C3 C2 S 109.5(2) 2 .
S C2 S 96.4(4) 2 .
C4 C3 C2 116.1(4) . .
C4 C3 H3A 108.3 . .
C2 C3 H3A 108.3 . .
C4 C3 H3B 108.3 . .
C2 C3 H3B 108.3 . .
H3A C3 H3B 107.4 . .
C5 C4 C9 118.8(6) . .
C5 C4 C3 120.9(5) . .
C9 C4 C3 120.3(6) . .
C4 C5 C6 120.2(6) . .
C4 C5 H5 119.9 . .
C6 C5 H5 119.9 . .
C7 C6 C5 120.9(7) . .
C7 C6 H6 119.5 . .
C5 C6 H6 119.5 . .
C8 C7 C6 118.3(7) . .
C8 C7 H7 120.9 . .
C6 C7 H7 120.9 . .
C9 C8 C7 121.7(7) . .
C9 C8 H8 119.1 . .
C7 C8 H8 119.1 . .
C8 C9 C4 120.0(6) . .
C8 C9 H9 120.0 . .
C4 C9 H9 120.0 . .
C16 C11 C12 118.3(5) . .
C16 C11 P 120.9(4) . .
C12 C11 P 120.5(4) . .
C13 C12 C11 121.5(6) . .
C13 C12 H12 119.3 . .
C11 C12 H12 119.3 . .
C12 C13 C14 120.0(6) . .
C12 C13 H13 120.0 . .
C14 C13 H13 120.0 . .
C13 C14 C15 120.5(6) . .
C13 C14 H14 119.8 . .
C15 C14 H14 119.8 . .
C14 C15 C16 118.7(6) . .
C14 C15 H15 120.6 . .
C16 C15 H15 120.6 . .
C11 C16 C15 121.0(6) . .
C11 C16 H16 119.5 . .
C15 C16 H16 119.5 . .
C22 C21 C26 118.2(5) . .
C22 C21 P 121.9(4) . .
C26 C21 P 119.7(4) . .
C21 C22 C23 121.0(6) . .
C21 C22 H22 119.5 . .
C23 C22 H22 119.5 . .
C24 C23 C22 120.6(6) . .
C24 C23 H23 119.7 . .
C22 C23 H23 119.7 . .
C23 C24 C25 119.9(6) . .
C23 C24 H24 120.1 . .
C25 C24 H24 120.1 . .
C24 C25 C26 120.1(6) . .
C24 C25 H25 120.0 . .
C26 C25 H25 120.0 . .
C25 C26 C21 120.2(6) . .
C25 C26 H26 119.9 . .
C21 C26 H26 119.9 . .
C36 C31 C32 119.4(5) . .
C36 C31 P 123.5(4) . .
C32 C31 P 117.0(4) . .
C33 C32 C31 119.9(6) . .
C33 C32 H32 120.0 . .
C31 C32 H32 120.0 . .
C32 C33 C34 120.7(6) . .
C32 C33 H33 119.6 . .
C34 C33 H33 119.6 . .
C35 C34 C33 119.4(6) . .
C35 C34 H34 120.3 . .
C33 C34 H34 120.3 . .
C34 C35 C36 120.7(6) . .
C34 C35 H35 119.7 . .
C36 C35 H35 119.7 . .
C31 C36 C35 119.8(5) . .
C31 C36 H36 120.1 . .
C35 C36 H36 120.1 . .
Cl1 C41 Cl2 114.4(6) . .
Cl1 C41 H41A 108.7 . .
Cl2 C41 H41A 108.7 . .
Cl1 C41 H41B 108.7 . .
Cl2 C41 H41B 108.7 . .
H41A C41 H41B 107.6 . .
Cl3 C42 Cl3 114.8(7) . 2_656
Cl3 C42 H42A 108.6 . .
Cl3 C42 H42A 108.6 2_656 .
Cl3 C42 H42B 108.6 . .
Cl3 C42 H42B 108.6 2_656 .
H42A C42 H42B 107.5 . .

loop_
_geom_bond_atom_site_label_1
_geom_bond_atom_site_label_2
_geom_bond_distance
_geom_bond_site_symmetry_2
I Rh 2.6420(6) .
Rh C1 1.974(5) .
Rh P 2.2830(15) .
Rh S 2.3718(14) .
Rh S 2.4068(14) 2
Rh Rh 2.8230(9) 2
S C2 1.862(5) .
S Rh 2.4067(14) 2
P C11 1.813(6) .
P C21 1.816(6) .
P C31 1.818(6) .
O C1 1.156(9) .
C1 Rh 1.974(5) 2
C2 C3 1.543(7) .
C2 C3 1.543(7) 2
C2 S 1.862(5) 2
C3 C4 1.525(8) .
C3 H3A 0.9900 .
C3 H3B 0.9900 .
C4 C5 1.386(8) .
C4 C9 1.391(9) .
C5 C6 1.388(8) .
C5 H5 0.9500 .
C6 C7 1.380(10) .
C6 H6 0.9500 .
C7 C8 1.378(11) .
C7 H7 0.9500 .
C8 C9 1.374(10) .
C8 H8 0.9500 .
C9 H9 0.9500 .
C11 C16 1.385(8) .
C11 C12 1.395(8) .
C12 C13 1.367(8) .
C12 H12 0.9500 .
C13 C14 1.379(9) .
C13 H13 0.9500 .
C14 C15 1.393(9) .
C14 H14 0.9500 .
C15 C16 1.400(8) .
C15 H15 0.9500 .
C16 H16 0.9500 .
C21 C22 1.383(8) .
C21 C26 1.405(8) .
C22 C23 1.387(8) .
C22 H22 0.9500 .
C23 C24 1.362(9) .
C23 H23 0.9500 .
C24 C25 1.386(9) .
C24 H24 0.9500 .
C25 C26 1.391(8) .
C25 H25 0.9500 .
C26 H26 0.9500 .
C31 C36 1.387(8) .
C31 C32 1.403(8) .
C32 C33 1.379(8) .
C32 H32 0.9500 .
C33 C34 1.383(8) .
C33 H33 0.9500 .
C34 C35 1.382(8) .
C34 H34 0.9500 .
C35 C36 1.391(8) .
C35 H35 0.9500 .
C36 H36 0.9500 .
Cl1 C41 1.718(8) .
Cl2 C41 1.746(10) .
C41 H41A 0.9900 .
C41 H41B 0.9900 .
Cl3 C42 1.728(7) .
C42 Cl3 1.728(7) 2_656
C42 H42A 0.9900 .
C42 H42B 0.9900 .

loop_
_geom_torsion_atom_site_label_1
_geom_torsion_atom_site_label_2
_geom_torsion_atom_site_label_3
_geom_torsion_atom_site_label_4
_geom_torsion
_geom_torsion_site_symmetry_1
_geom_torsion_site_symmetry_4
C1 Rh S C2 117.03(15) . .
P Rh S C2 -142.55(12) . .
S Rh S C2 28.98(11) 2 .
I Rh S C2 -6.81(19) . .
Rh Rh S C2 86.80(11) 2 .
C1 Rh S Rh 30.23(10) . 2
P Rh S Rh 130.65(4) . 2
S Rh S Rh -57.82(5) 2 2
I Rh S Rh -93.61(13) . 2
C1 Rh P C11 165.1(2) . .
S Rh P C11 74.8(2) . .
S Rh P C11 38.1(3) 2 .
I Rh P C11 -92.84(19) . .
Rh Rh P C11 125.78(19) 2 .
C1 Rh P C21 48.6(2) . .
S Rh P C21 -41.7(2) . .
S Rh P C21 -78.4(3) 2 .
I Rh P C21 150.7(2) . .
Rh Rh P C21 9.3(2) 2 .
C1 Rh P C31 -77.4(2) . .
S Rh P C31 -167.6(2) . .
S Rh P C31 155.6(3) 2 .
I Rh P C31 24.7(2) . .
Rh Rh P C31 -116.7(2) 2 .
P Rh C1 O 45.96(5) . .
S Rh C1 O 144.18(3) . .
S Rh C1 O -144.76(3) 2 .
I Rh C1 O -50.80(3) . .
Rh Rh C1 O 180.001(2) 2 .
P Rh C1 Rh -134.04(5) . 2
S Rh C1 Rh -35.82(3) . 2
S Rh C1 Rh 35.24(3) 2 2
I Rh C1 Rh 129.20(3) . 2
Rh S C2 C3 -150.9(4) . .
Rh S C2 C3 -78.4(4) 2 .
Rh S C2 C3 80.6(3) . 2
Rh S C2 C3 153.1(4) 2 2
Rh S C2 S 35.99(3) 2 2
C3 C2 C3 C4 71.8(4) 2 .
S C2 C3 C4 -160.4(4) 2 .
S C2 C3 C4 -54.3(6) . .
C2 C3 C4 C5 -94.5(7) . .
C2 C3 C4 C9 88.2(7) . .
C9 C4 C5 C6 1.3(9) . .
C3 C4 C5 C6 -176.1(5) . .
C4 C5 C6 C7 -1.6(9) . .
C5 C6 C7 C8 0.7(10) . .
C6 C7 C8 C9 0.4(12) . .
C7 C8 C9 C4 -0.7(12) . .
C5 C4 C9 C8 -0.2(10) . .
C3 C4 C9 C8 177.2(6) . .
C21 P C11 C16 28.9(5) . .
C31 P C11 C16 137.0(5) . .
Rh P C11 C16 -96.2(5) . .
C21 P C11 C12 -157.9(5) . .
C31 P C11 C12 -49.9(5) . .
Rh P C11 C12 76.9(5) . .
C16 C11 C12 C13 -3.4(9) . .
P C11 C12 C13 -176.7(5) . .
C11 C12 C13 C14 1.9(10) . .
C12 C13 C14 C15 0.5(10) . .
C13 C14 C15 C16 -1.3(10) . .
C12 C11 C16 C15 2.6(9) . .
P C11 C16 C15 175.9(5) . .
C14 C15 C16 C11 -0.3(9) . .
C11 P C21 C22 -125.2(5) . .
C31 P C21 C22 123.2(5) . .
Rh P C21 C22 -11.2(6) . .
C11 P C21 C26 58.3(5) . .
C31 P C21 C26 -53.3(5) . .
Rh P C21 C26 172.3(4) . .
C26 C21 C22 C23 -0.3(9) . .
P C21 C22 C23 -176.8(5) . .
C21 C22 C23 C24 -0.6(10) . .
C22 C23 C24 C25 0.8(10) . .
C23 C24 C25 C26 -0.1(10) . .
C24 C25 C26 C21 -0.8(9) . .
C22 C21 C26 C25 1.0(9) . .
P C21 C26 C25 177.6(4) . .
C11 P C31 C36 -16.0(5) . .
C21 P C31 C36 95.3(5) . .
Rh P C31 C36 -131.0(4) . .
C11 P C31 C32 167.5(4) . .
C21 P C31 C32 -81.1(5) . .
Rh P C31 C32 52.5(5) . .
C36 C31 C32 C33 -1.5(9) . .
P C31 C32 C33 175.1(5) . .
C31 C32 C33 C34 2.4(9) . .
C32 C33 C34 C35 -1.9(9) . .
C33 C34 C35 C36 0.5(9) . .
C32 C31 C36 C35 0.2(8) . .
P C31 C36 C35 -176.2(4) . .
C34 C35 C36 C31 0.3(8) . .
